data_4025647
loop_
_publ_author_name
'Andrei Poloukhtine'
'Valentin Rassadin'
'Alexander Kuzmin'
'Vladimir V. Popik'

_publ_section_title
;
 Nucleophilic Cycloaromatization of Ynamide-Terminated Enediynes
;
_journal_name_full 'Journal of Organic Chemistry'
_journal_page_first 5953
_journal_page_last 5962
_journal_paper_doi 10.1021/jo101238x
_journal_volume 75
_journal_year 2010
_chemical_formula_sum 'C23 H23 N O3 S'
_chemical_formula_weight 393.48
_chemical_name_systematic
; 
 ? 
;
_space_group_IT_number 14
_symmetry_cell_setting monoclinic
_symmetry_space_group_name_Hall '-P 2yn'
_symmetry_space_group_name_H-M 'P 1 21/n 1'
_atom_sites_solution_hydrogens geom
_atom_sites_solution_primary direct
_atom_sites_solution_secondary difmap
_audit_creation_method SHELXL-97
_cell_angle_alpha 90.00
_cell_angle_beta 91.930(2)
_cell_angle_gamma 90.00
_cell_formula_units_Z 4
_cell_length_a 14.0279(14)
_cell_length_b 6.5441(7)
_cell_length_c 22.361(2)
_cell_measurement_temperature 273(2)
_cell_volume 2051.6(4)
_computing_structure_refinement 'SHELXL-97 (Sheldrick, 1997)'
_computing_structure_solution 'SHELXS-97 (Sheldrick, 1990)'
_diffrn_ambient_temperature 273(2)
_diffrn_measured_fraction_theta_full 0.999
_diffrn_measured_fraction_theta_max 0.999
_diffrn_radiation_monochromator graphite
_diffrn_radiation_source 'fine-focus sealed tube'
_diffrn_radiation_type MoK\a
_diffrn_radiation_wavelength 0.71073
_diffrn_reflns_av_R_equivalents 0.0408
_diffrn_reflns_av_sigmaI/netI 0.0264
_diffrn_reflns_limit_h_max 16
_diffrn_reflns_limit_h_min -16
_diffrn_reflns_limit_k_max 7
_diffrn_reflns_limit_k_min -7
_diffrn_reflns_limit_l_max 26
_diffrn_reflns_limit_l_min -26
_diffrn_reflns_number 20907
_diffrn_reflns_theta_full 25.00
_diffrn_reflns_theta_max 25.00
_diffrn_reflns_theta_min 2.91
_exptl_absorpt_coefficient_mu 0.181
_exptl_absorpt_correction_T_max 0.9821
_exptl_absorpt_correction_T_min 0.9444
_exptl_absorpt_correction_type multi-scan
_exptl_absorpt_process_details 'BRUKER SADABS'
_exptl_crystal_colour yellow
_exptl_crystal_density_diffrn 1.274
_exptl_crystal_density_method 'not measured'
_exptl_crystal_F_000 832
_exptl_crystal_size_max 0.32
_exptl_crystal_size_mid 0.11
_exptl_crystal_size_min 0.10
_refine_diff_density_max 0.275
_refine_diff_density_min -0.267
_refine_diff_density_rms 0.037
_refine_ls_extinction_method none
_refine_ls_goodness_of_fit_ref 1.018
_refine_ls_hydrogen_treatment constr
_refine_ls_matrix_type full
_refine_ls_number_parameters 310
_refine_ls_number_reflns 3614
_refine_ls_number_restraints 168
_refine_ls_restrained_S_all 1.086
_refine_ls_R_factor_all 0.0946
_refine_ls_R_factor_gt 0.0557
_refine_ls_shift/su_max 0.001
_refine_ls_shift/su_mean 0.000
_refine_ls_structure_factor_coef Fsqd
_refine_ls_weighting_details 'calc w=1/[\s^2^(Fo^2^)+(0.0879P)^2^+0.9311P] where P=(Fo^2^+2Fc^2^)/3'
_refine_ls_weighting_scheme calc
_refine_ls_wR_factor_gt 0.1499
_refine_ls_wR_factor_ref 0.1842
_reflns_number_gt 2199
_reflns_number_total 3614
_reflns_threshold_expression >2sigma(I)
_cod_data_source_file jo101238x_si_002.cif
_cod_data_source_block uga643
_cod_original_cell_volume 2051.5(4)
_cod_database_code 4025647

loop_
_symmetry_equiv_pos_as_xyz
'x, y, z'
'-x+1/2, y+1/2, -z+1/2'
'-x, -y, -z'
'x-1/2, -y-1/2, z-1/2'

loop_
_atom_site_label
_atom_site_type_symbol
_atom_site_fract_x
_atom_site_fract_y
_atom_site_fract_z
_atom_site_U_iso_or_equiv
_atom_site_adp_type
_atom_site_occupancy
_atom_site_symmetry_multiplicity
_atom_site_calc_flag
_atom_site_refinement_flags
_atom_site_disorder_assembly
_atom_site_disorder_group
S1 S 0.40238(7) 0.16537(14) 0.11542(4) 0.0749(3) Uani 1 1 d . . .
O1 O 0.4093(2) 0.3707(4) 0.09579(12) 0.0880(8) Uani 1 1 d . . .
O2 O 0.31866(18) 0.0492(4) 0.10237(14) 0.0994(9) Uani 1 1 d . . .
N1 N 0.4131(2) 0.1724(4) 0.18971(14) 0.0786(8) Uani 1 1 d . B .
C1 C 0.5186(3) 0.4476(6) 0.23752(16) 0.0723(9) Uani 1 1 d . . .
C2 C 0.4703(3) 0.3195(6) 0.21468(17) 0.0740(10) Uani 1 1 d . . .
C3 C 0.3927(3) -0.0129(7) 0.2239(2) 0.1061(14) Uani 1 1 d D . .
H3A H 0.4505 -0.0602 0.2445 0.127 Uiso 1 1 calc R A 1
H3B H 0.3705 -0.1199 0.1968 0.127 Uiso 1 1 calc R A 1
C4 C 0.3161(6) 0.0323(17) 0.2697(4) 0.101(3) Uani 0.542(6) 1 d PDU B 1
H4A H 0.3161 0.1778 0.2780 0.122 Uiso 0.542(6) 1 calc PR B 1
H4B H 0.2541 -0.0023 0.2520 0.122 Uiso 0.542(6) 1 calc PR B 1
C5 C 0.3290(8) -0.0786(18) 0.3266(4) 0.132(3) Uani 0.542(6) 1 d PDU B 1
H5A H 0.3535 -0.2134 0.3176 0.159 Uiso 0.542(6) 1 calc PR B 1
H5B H 0.2665 -0.0974 0.3430 0.159 Uiso 0.542(6) 1 calc PR B 1
C6 C 0.3924(7) 0.0126(14) 0.3742(4) 0.102(3) Uani 0.542(6) 1 d PDU B 1
H6A H 0.4490 0.0629 0.3553 0.122 Uiso 0.542(6) 1 calc PR B 1
H6B H 0.4127 -0.0969 0.4010 0.122 Uiso 0.542(6) 1 calc PR B 1
C7 C 0.3534(8) 0.1904(15) 0.4138(5) 0.111(3) Uani 0.542(6) 1 d PDU B 1
H7A H 0.3169 0.2843 0.3885 0.134 Uiso 0.542(6) 1 calc PR B 1
H7B H 0.3108 0.1338 0.4428 0.134 Uiso 0.542(6) 1 calc PR B 1
C8 C 0.4285(15) 0.301(3) 0.4449(11) 0.156(6) Uani 0.542(6) 1 d PDU B 1
H8 H 0.4682 0.2146 0.4716 0.187 Uiso 0.542(6) 1 calc PR B 1
O3 O 0.3696(8) 0.4356(17) 0.4756(4) 0.198(5) Uani 0.542(6) 1 d PDU B 1
H3 H 0.3892 0.4461 0.5104 0.297 Uiso 0.542(6) 1 calc PR B 1
C4' C 0.3870(11) -0.0180(19) 0.2852(5) 0.132(4) Uani 0.458(6) 1 d PDU B 2
H4'1 H 0.4500 0.0134 0.3020 0.159 Uiso 0.458(6) 1 calc PR B 2
H4'2 H 0.3732 -0.1581 0.2963 0.159 Uiso 0.458(6) 1 calc PR B 2
C5' C 0.3192(8) 0.1124(17) 0.3156(6) 0.108(3) Uani 0.458(6) 1 d PDU B 2
H5'1 H 0.3373 0.2544 0.3108 0.130 Uiso 0.458(6) 1 calc PR B 2
H5'2 H 0.2561 0.0943 0.2973 0.130 Uiso 0.458(6) 1 calc PR B 2
C6' C 0.3164(12) 0.064(3) 0.3795(6) 0.165(5) Uani 0.458(6) 1 d PDU B 2
H6'1 H 0.2663 0.1484 0.3953 0.198 Uiso 0.458(6) 1 calc PR B 2
H6'2 H 0.2940 -0.0760 0.3817 0.198 Uiso 0.458(6) 1 calc PR B 2
C7' C 0.3985(12) 0.079(3) 0.4237(7) 0.157(5) Uani 0.458(6) 1 d PDU B 2
H7'1 H 0.3815 0.0080 0.4598 0.188 Uiso 0.458(6) 1 calc PR B 2
H7'2 H 0.4524 0.0079 0.4074 0.188 Uiso 0.458(6) 1 calc PR B 2
C8' C 0.429(2) 0.281(3) 0.4398(8) 0.149(6) Uani 0.458(6) 1 d PDU B 2
H8' H 0.3733 0.3593 0.4527 0.178 Uiso 0.458(6) 1 calc PR B 2
O3' O 0.4876(9) 0.2317(18) 0.4911(4) 0.186(5) Uani 0.458(6) 1 d PDU B 2
H3' H 0.5273 0.1464 0.4819 0.278 Uiso 0.458(6) 1 calc PR B 2
C9 C 0.4840(4) 0.4096(8) 0.3988(2) 0.1139(16) Uani 1 1 d . . .
C10 C 0.5275(3) 0.5090(7) 0.36463(18) 0.0924(12) Uani 1 1 d . B .
C11 C 0.5791(3) 0.6402(6) 0.32589(15) 0.0749(10) Uani 1 1 d . . .
C12 C 0.6312(3) 0.8031(7) 0.34922(17) 0.0934(12) Uani 1 1 d . B .
H12 H 0.6356 0.8223 0.3904 0.112 Uiso 1 1 calc R . .
C13 C 0.6760(3) 0.9358(8) 0.3125(2) 0.1005(13) Uani 1 1 d . . .
H13 H 0.7090 1.0472 0.3286 0.121 Uiso 1 1 calc R B .
C14 C 0.6727(3) 0.9054(7) 0.25134(18) 0.0902(12) Uani 1 1 d . B .
H14 H 0.7051 0.9934 0.2265 0.108 Uiso 1 1 calc R . .
C15 C 0.6216(2) 0.7456(6) 0.22755(16) 0.0747(10) Uani 1 1 d . . .
H15 H 0.6185 0.7278 0.1863 0.090 Uiso 1 1 calc R B .
C16 C 0.5744(2) 0.6098(6) 0.26340(14) 0.0673(9) Uani 1 1 d . B .
C17 C 0.5009(2) 0.0276(5) 0.09172(14) 0.0658(9) Uani 1 1 d . . .
C18 C 0.5902(3) 0.1202(6) 0.09261(17) 0.0815(10) Uani 1 1 d . . .
H18 H 0.5976 0.2545 0.1056 0.098 Uiso 1 1 calc R . .
C19 C 0.6667(3) 0.0114(8) 0.07418(19) 0.0938(12) Uani 1 1 d . . .
H19 H 0.7264 0.0733 0.0746 0.113 Uiso 1 1 calc R . .
C20 C 0.6578(3) -0.1888(8) 0.05481(16) 0.0887(12) Uani 1 1 d . . .
C21 C 0.5688(4) -0.2761(6) 0.05445(17) 0.0881(12) Uani 1 1 d . . .
H21 H 0.5614 -0.4101 0.0413 0.106 Uiso 1 1 calc R . .
C22 C 0.4904(3) -0.1709(5) 0.07297(15) 0.0734(9) Uani 1 1 d . . .
H22 H 0.4309 -0.2336 0.0728 0.088 Uiso 1 1 calc R . .
C23 C 0.7436(4) -0.3076(10) 0.0346(2) 0.136(2) Uani 1 1 d . . .
H23A H 0.7240 -0.4425 0.0226 0.204 Uiso 1 1 calc R . .
H23B H 0.7901 -0.3169 0.0669 0.204 Uiso 1 1 calc R . .
H23C H 0.7710 -0.2387 0.0014 0.204 Uiso 1 1 calc R . .

loop_
_atom_site_aniso_label
_atom_site_aniso_U_11
_atom_site_aniso_U_22
_atom_site_aniso_U_33
_atom_site_aniso_U_23
_atom_site_aniso_U_13
_atom_site_aniso_U_12
S1 0.0791(6) 0.0606(5) 0.0848(7) 0.0037(5) -0.0019(4) -0.0059(5)
O1 0.108(2) 0.0601(15) 0.0950(18) 0.0135(13) -0.0055(14) 0.0021(13)
O2 0.0752(16) 0.0919(19) 0.130(2) -0.0045(17) -0.0073(15) -0.0176(15)
N1 0.096(2) 0.0608(17) 0.080(2) 0.0082(15) 0.0147(16) -0.0006(16)
C1 0.073(2) 0.080(3) 0.065(2) 0.0082(19) 0.0086(18) 0.012(2)
C2 0.075(2) 0.073(2) 0.075(2) 0.003(2) 0.0116(19) 0.014(2)
C3 0.113(3) 0.084(3) 0.123(4) 0.033(3) 0.033(3) 0.011(2)
C4 0.073(5) 0.137(8) 0.095(6) 0.027(5) 0.015(4) 0.026(5)
C5 0.136(7) 0.154(9) 0.110(6) 0.027(5) 0.044(5) -0.040(7)
C6 0.105(6) 0.101(6) 0.099(6) 0.013(4) 0.011(5) 0.007(5)
C7 0.112(7) 0.108(7) 0.117(7) 0.039(5) 0.047(5) 0.029(5)
C8 0.214(12) 0.143(11) 0.117(13) -0.016(9) 0.081(10) -0.044(9)
O3 0.254(11) 0.213(9) 0.134(6) -0.032(6) 0.112(7) -0.033(8)
C4' 0.150(11) 0.124(9) 0.124(9) 0.031(7) 0.022(8) 0.015(8)
C5' 0.095(7) 0.093(7) 0.138(8) 0.031(7) 0.028(6) 0.005(5)
C6' 0.189(12) 0.162(12) 0.146(9) 0.009(9) 0.053(8) -0.019(11)
C7' 0.185(12) 0.166(11) 0.121(9) 0.052(9) 0.041(7) -0.033(10)
C8' 0.219(15) 0.174(13) 0.056(8) 0.031(9) 0.044(8) -0.025(12)
O3' 0.257(13) 0.218(12) 0.080(5) 0.075(6) -0.013(6) -0.076(9)
C9 0.141(4) 0.128(4) 0.074(3) 0.021(3) 0.025(3) -0.002(3)
C10 0.106(3) 0.107(3) 0.065(2) 0.013(2) 0.012(2) 0.011(3)
C11 0.072(2) 0.093(3) 0.060(2) 0.013(2) 0.0052(17) 0.008(2)
C12 0.097(3) 0.122(3) 0.061(2) 0.000(2) -0.003(2) -0.011(3)
C13 0.091(3) 0.126(4) 0.085(3) -0.005(3) -0.003(2) -0.026(3)
C14 0.078(2) 0.117(3) 0.076(3) 0.012(2) 0.0018(19) -0.012(2)
C15 0.066(2) 0.100(3) 0.0583(19) 0.009(2) 0.0045(17) 0.004(2)
C16 0.0584(18) 0.084(2) 0.059(2) 0.0069(17) 0.0022(15) 0.0099(18)
C17 0.077(2) 0.0579(19) 0.0619(19) 0.0047(15) -0.0010(16) -0.0078(17)
C18 0.085(3) 0.074(2) 0.085(3) -0.002(2) 0.003(2) -0.014(2)
C19 0.078(3) 0.113(3) 0.090(3) 0.004(3) 0.004(2) -0.007(3)
C20 0.103(3) 0.107(3) 0.057(2) 0.010(2) 0.004(2) 0.024(3)
C21 0.124(4) 0.071(2) 0.070(2) -0.0010(19) -0.004(2) 0.012(3)
C22 0.091(3) 0.059(2) 0.070(2) 0.0010(17) -0.0028(18) -0.0107(19)
C23 0.137(4) 0.183(5) 0.090(3) 0.003(3) 0.012(3) 0.071(4)

loop_
_atom_type_symbol
_atom_type_description
_atom_type_scat_dispersion_real
_atom_type_scat_dispersion_imag
_atom_type_scat_source
C C 0.0033 0.0016 'International Tables Vol C Tables 4.2.6.8 and 6.1.1.4'
H H 0.0000 0.0000 'International Tables Vol C Tables 4.2.6.8 and 6.1.1.4'
N N 0.0061 0.0033 'International Tables Vol C Tables 4.2.6.8 and 6.1.1.4'
O O 0.0106 0.0060 'International Tables Vol C Tables 4.2.6.8 and 6.1.1.4'
S S 0.1246 0.1234 'International Tables Vol C Tables 4.2.6.8 and 6.1.1.4'

loop_
_geom_angle_atom_site_label_1
_geom_angle_atom_site_label_2
_geom_angle_atom_site_label_3
_geom_angle
_geom_angle_site_symmetry_1
_geom_angle_site_symmetry_3
_geom_angle_publ_flag
O1 S1 O2 120.53(18) . . ?
O1 S1 N1 106.14(16) . . ?
O2 S1 N1 105.46(17) . . ?
O1 S1 C17 109.41(17) . . ?
O2 S1 C17 108.54(17) . . ?
N1 S1 C17 105.74(15) . . ?
C2 N1 C3 119.6(4) . . ?
C2 N1 S1 117.5(2) . . ?
C3 N1 S1 119.0(3) . . ?
C2 C1 C16 177.1(4) . . ?
C1 C2 N1 178.4(4) . . ?
C4' C3 N1 123.9(7) . . ?
C4' C3 C4 43.6(6) . . ?
N1 C3 C4 109.9(5) . . ?
C5 C4 C3 114.4(8) . . ?
C4 C5 C6 118.3(9) . . ?
C5 C6 C7 119.3(9) . . ?
C8 C7 C6 112.4(10) . . ?
C7 C8 O3 96.8(13) . . ?
C7 C8 C9 107.3(16) . . ?
O3 C8 C9 111.5(16) . . ?
C3 C4' C5' 120.6(12) . . ?
C6' C5' C4' 111.4(11) . . ?
C7' C6' C5' 125.8(13) . . ?
C8' C7' C6' 116.3(17) . . ?
O3' C8' C7' 98.6(15) . . ?
O3' C8' C9 108.9(16) . . ?
C7' C8' C9 121.5(17) . . ?
C10 C9 C8' 178.2(8) . . ?
C10 C9 C8 175.1(8) . . ?
C8' C9 C8 6.5(11) . . ?
C9 C10 C11 176.3(5) . . ?
C12 C11 C16 119.2(3) . . ?
C12 C11 C10 120.3(4) . . ?
C16 C11 C10 120.4(4) . . ?
C13 C12 C11 120.8(4) . . ?
C12 C13 C14 120.2(4) . . ?
C15 C14 C13 119.7(4) . . ?
C14 C15 C16 121.5(3) . . ?
C11 C16 C15 118.5(3) . . ?
C11 C16 C1 120.8(3) . . ?
C15 C16 C1 120.6(3) . . ?
C22 C17 C18 120.3(4) . . ?
C22 C17 S1 120.3(3) . . ?
C18 C17 S1 119.4(3) . . ?
C19 C18 C17 119.1(4) . . ?
C20 C19 C18 121.7(4) . . ?
C19 C20 C21 117.9(4) . . ?
C19 C20 C23 121.0(5) . . ?
C21 C20 C23 121.1(5) . . ?
C20 C21 C22 121.8(4) . . ?
C17 C22 C21 119.3(4) . . ?

loop_
_geom_bond_atom_site_label_1
_geom_bond_atom_site_label_2
_geom_bond_distance
_geom_bond_site_symmetry_2
_geom_bond_publ_flag
S1 O1 1.418(2) . ?
S1 O2 1.421(3) . ?
S1 N1 1.664(3) . ?
S1 C17 1.747(4) . ?
N1 C2 1.361(5) . ?
N1 C3 1.466(5) . ?
C1 C2 1.183(5) . ?
C1 C16 1.429(5) . ?
C3 C4' 1.378(11) . ?
C3 C4 1.538(10) . ?
C4 C5 1.470(11) . ?
C5 C6 1.491(12) . ?
C6 C7 1.571(11) . ?
C7 C8 1.437(15) . ?
C8 O3 1.403(17) . ?
C8 C9 1.49(3) . ?
C4' C5' 1.462(13) . ?
C5' C6' 1.466(15) . ?
C6' C7' 1.495(16) . ?
C7' C8' 1.432(17) . ?
C8' O3' 1.429(16) . ?
C8' C9 1.48(3) . ?
C9 C10 1.188(6) . ?
C10 C11 1.433(6) . ?
C11 C12 1.385(5) . ?
C11 C16 1.411(5) . ?
C12 C13 1.364(6) . ?
C13 C14 1.380(6) . ?
C14 C15 1.366(5) . ?
C15 C16 1.381(5) . ?
C17 C22 1.371(5) . ?
C17 C18 1.392(5) . ?
C18 C19 1.364(6) . ?
C19 C20 1.384(6) . ?
C20 C21 1.373(6) . ?
C20 C23 1.514(6) . ?
C21 C22 1.373(5) . ?
